data_4345246
loop_
_publ_author_name
'Chakraborty, Indranil'
'Jimenez, Jorge'
'Sameera, W. M. C.'
'Kato, Masako'
'Mascharak, Pradip K.'

_publ_section_title
;
 Luminescent Re(I) Carbonyl Complexes as Trackable PhotoCORMs for CO
 delivery to Cellular Targets
;
_journal_name_full 'Inorganic Chemistry'
_journal_paper_doi 10.1021/acs.inorgchem.6b02999
_journal_year 2017
_chemical_formula_sum 'C18 H11 F3 N3 O7 Re S'
_chemical_formula_weight 656.56
_space_group_crystal_system monoclinic
_space_group_IT_number 15
_space_group_name_Hall '-C 2yc'
_space_group_name_H-M_alt 'C 1 2/c 1'
_symmetry_space_group_name_Hall '-C 2yc'
_symmetry_space_group_name_H-M 'C 1 2/c 1'
_atom_sites_solution_hydrogens geom
_audit_creation_method SHELXL-2014/7
_cell_angle_alpha 90
_cell_angle_beta 107.5800(10)
_cell_angle_gamma 90
_cell_formula_units_Z 8
_cell_length_a 20.2923(14)
_cell_length_b 17.2933(12)
_cell_length_c 14.6464(10)
_cell_measurement_reflns_used 2956
_cell_measurement_temperature 273(2)
_cell_measurement_theta_max 20.82
_cell_measurement_theta_min 2.77
_cell_volume 4899.7(6)
_computing_cell_refinement 'Bruker SAINT'
_computing_data_collection 'Bruker APEX2'
_computing_data_reduction 'Bruker SAINT'
_computing_molecular_graphics 'Bruker SHELXTL'
_computing_publication_material 'Bruker SHELXTL'
_computing_structure_refinement 'SHELXL-2014/7 (Sheldrick, 2014)'
_computing_structure_solution 'SHELXS-97 (Sheldrick 2008)'
_diffrn_ambient_temperature 273(2)
_diffrn_measured_fraction_theta_full 0.995
_diffrn_measured_fraction_theta_max 0.995
_diffrn_measurement_device_type 'Bruker APEX-II CCD'
_diffrn_measurement_method '\w scans'
_diffrn_radiation_type MoK\a
_diffrn_radiation_wavelength 0.71073
_diffrn_reflns_av_R_equivalents 0.0386
_diffrn_reflns_av_unetI/netI 0.0432
_diffrn_reflns_Laue_measured_fraction_full 0.995
_diffrn_reflns_Laue_measured_fraction_max 0.995
_diffrn_reflns_limit_h_max 23
_diffrn_reflns_limit_h_min -23
_diffrn_reflns_limit_k_max 19
_diffrn_reflns_limit_k_min -19
_diffrn_reflns_limit_l_max 16
_diffrn_reflns_limit_l_min -13
_diffrn_reflns_number 12123
_diffrn_reflns_point_group_measured_fraction_full 0.995
_diffrn_reflns_point_group_measured_fraction_max 0.995
_diffrn_reflns_theta_full 24.122
_diffrn_reflns_theta_max 24.122
_diffrn_reflns_theta_min 2.771
_exptl_absorpt_coefficient_mu 5.108
_exptl_absorpt_correction_T_max 0.7450
_exptl_absorpt_correction_T_min 0.6733
_exptl_absorpt_correction_type multi-scan
_exptl_absorpt_process_details SADABS
_exptl_crystal_colour yellow
_exptl_crystal_density_diffrn 1.780
_exptl_crystal_description block
_exptl_crystal_F_000 2512
_exptl_crystal_size_max 0.10
_exptl_crystal_size_mid 0.06
_exptl_crystal_size_min 0.03
_refine_diff_density_max 1.317
_refine_diff_density_min -0.704
_refine_diff_density_rms 0.170
_refine_ls_extinction_method none
_refine_ls_goodness_of_fit_ref 1.072
_refine_ls_hydrogen_treatment constr
_refine_ls_matrix_type full
_refine_ls_number_parameters 293
_refine_ls_number_reflns 3887
_refine_ls_number_restraints 7
_refine_ls_restrained_S_all 1.082
_refine_ls_R_factor_all 0.0647
_refine_ls_R_factor_gt 0.0506
_refine_ls_shift/su_max 0.001
_refine_ls_shift/su_mean 0.000
_refine_ls_structure_factor_coef Fsqd
_refine_ls_weighting_details 'w=1/[\s^2^(Fo^2^)+(0.1000P)^2^+0.6909P] where P=(Fo^2^+2Fc^2^)/3'
_refine_ls_weighting_scheme calc
_refine_ls_wR_factor_gt 0.1485
_refine_ls_wR_factor_ref 0.1576
_reflns_Friedel_coverage 0.000
_reflns_number_gt 3041
_reflns_number_total 3887
_reflns_threshold_expression 'I > 2\s(I)'
_cod_data_source_file ic6b02999_si_002.cif
_cod_data_source_block xsc1629_0m-auto
_cod_database_code 4345246
_shelx_shelxl_version_number 2014/7
_shelx_space_group_comment
;
The symmetry employed for this shelxl refinement is uniquely defined
by the following loop, which should always be used as a source of
symmetry information in preference to the above space-group names.
They are only intended as comments.
;

loop_
_space_group_symop_operation_xyz
'x, y, z'
'-x, y, -z+1/2'
'x+1/2, y+1/2, z'
'-x+1/2, y+1/2, -z+1/2'
'-x, -y, -z'
'x, -y, z-1/2'
'-x+1/2, -y+1/2, -z'
'x+1/2, -y+1/2, z-1/2'

loop_
_atom_site_label
_atom_site_type_symbol
_atom_site_fract_x
_atom_site_fract_y
_atom_site_fract_z
_atom_site_U_iso_or_equiv
_atom_site_adp_type
_atom_site_occupancy
_atom_site_site_symmetry_order
_atom_site_calc_flag
_atom_site_refinement_flags_posn
_atom_site_refinement_flags_adp
Re1 Re 0.69093(2) 0.57092(2) 0.68058(3) 0.0523(2) Uani 1 1 d . .
S1 S 0.5856(2) 0.2676(2) 0.5605(3) 0.0967(11) Uani 1 1 d . .
N1 N 0.6637(4) 0.5995(4) 0.5297(6) 0.0524(19) Uani 1 1 d . .
F3 F 0.5702(10) 0.4035(10) 0.4827(14) 0.242(8) Uani 1 1 d . .
F2 F 0.5096(9) 0.3185(14) 0.4012(12) 0.335(14) Uani 1 1 d D U
F1 F 0.6200(7) 0.3333(10) 0.4218(8) 0.205(5) Uani 1 1 d D .
O3 O 0.5517(4) 0.4990(5) 0.6725(6) 0.094(3) Uani 1 1 d . .
N2 N 0.7850(4) 0.6209(5) 0.6638(6) 0.054(2) Uani 1 1 d . .
O2 O 0.7456(5) 0.5348(6) 0.8942(6) 0.098(3) Uani 1 1 d . .
O1 O 0.6372(5) 0.7247(5) 0.7339(6) 0.089(3) Uani 1 1 d . .
O6 O 0.5331(8) 0.2733(13) 0.5894(15) 0.243(11) Uani 1 1 d . .
O4 O 0.5832(16) 0.1951(8) 0.5333(15) 0.310(14) Uani 1 1 d . .
O5 O 0.6525(8) 0.2777(13) 0.6138(12) 0.233(10) Uani 1 1 d . .
C15 C 0.7185(4) 0.6266(5) 0.4997(7) 0.050(2) Uani 1 1 d . .
N3 N 0.7316(4) 0.4680(5) 0.6380(6) 0.059(2) Uani 1 1 d . .
C3 C 0.6025(6) 0.5260(6) 0.6765(8) 0.064(3) Uani 1 1 d . .
C14 C 0.7827(5) 0.6379(5) 0.5734(7) 0.051(2) Uani 1 1 d . .
C10 C 0.8390(6) 0.6650(6) 0.5495(9) 0.064(3) Uani 1 1 d . .
C11 C 0.9009(6) 0.6760(7) 0.6216(11) 0.083(4) Uani 1 1 d . .
H11 H 0.9398 0.6943 0.6076 0.100 Uiso 1 1 calc R U
C12 C 0.9031(6) 0.6596(9) 0.7125(11) 0.100(4) Uani 1 1 d . .
H12 H 0.9441 0.6653 0.7621 0.120 Uiso 1 1 calc R U
C13 C 0.8433(6) 0.6339(7) 0.7314(9) 0.077(3) Uani 1 1 d . .
H13 H 0.8449 0.6257 0.7948 0.093 Uiso 1 1 calc R U
C9 C 0.8308(8) 0.6837(6) 0.4493(10) 0.082(4) Uani 1 1 d . .
H9 H 0.8685 0.7020 0.4321 0.098 Uiso 1 1 calc R U
C8 C 0.7690(7) 0.6746(6) 0.3811(9) 0.071(3) Uani 1 1 d . .
H8 H 0.7645 0.6878 0.3180 0.085 Uiso 1 1 calc R U
C7 C 0.7109(5) 0.6450(6) 0.4052(7) 0.056(2) Uani 1 1 d . .
C4 C 0.6019(6) 0.5909(6) 0.4636(8) 0.062(3) Uani 1 1 d . .
H4 H 0.5647 0.5727 0.4821 0.075 Uiso 1 1 calc R U
C5 C 0.5924(6) 0.6086(8) 0.3678(8) 0.077(3) Uani 1 1 d . .
H5 H 0.5491 0.6023 0.3232 0.092 Uiso 1 1 calc R U
C6 C 0.6460(7) 0.6350(7) 0.3391(8) 0.076(3) Uani 1 1 d . .
H6 H 0.6392 0.6464 0.2749 0.091 Uiso 1 1 calc R U
C2 C 0.7263(6) 0.5460(7) 0.8137(9) 0.067(3) Uani 1 1 d . .
C1 C 0.6576(6) 0.6662(7) 0.7134(7) 0.062(3) Uani 1 1 d . .
C16 C 0.7563(6) 0.4149(7) 0.6129(9) 0.070(3) Uani 1 1 d . .
C17 C 0.7879(7) 0.3481(7) 0.5839(11) 0.098(4) Uani 1 1 d . .
H17A H 0.7630 0.3024 0.5907 0.146 Uiso 1 1 calc R U
H17B H 0.8350 0.3438 0.6236 0.146 Uiso 1 1 calc R U
H17C H 0.7867 0.3538 0.5182 0.146 Uiso 1 1 calc R U
C18 C 0.5673(18) 0.325(2) 0.452(2) 0.205(5) Uani 1 1 d . U
O7 O 0.9379(16) 0.415(2) 0.797(3) 0.55(4) Uani 1 1 d . .

loop_
_atom_site_aniso_label
_atom_site_aniso_U_11
_atom_site_aniso_U_22
_atom_site_aniso_U_33
_atom_site_aniso_U_23
_atom_site_aniso_U_13
_atom_site_aniso_U_12
Re1 0.0568(3) 0.0567(3) 0.0456(3) -0.00260(17) 0.0184(2) -0.01058(17)
S1 0.083(2) 0.110(3) 0.105(3) -0.015(2) 0.040(2) -0.011(2)
N1 0.059(5) 0.051(4) 0.050(5) -0.006(4) 0.021(4) -0.005(4)
F3 0.28(2) 0.170(12) 0.27(2) 0.029(13) 0.085(16) -0.028(13)
F2 0.243(17) 0.45(3) 0.185(14) 0.123(16) -0.129(13) -0.121(18)
F1 0.211(12) 0.310(15) 0.121(9) 0.068(9) 0.087(8) 0.050(12)
O3 0.075(5) 0.108(7) 0.100(7) 0.020(5) 0.026(5) -0.028(5)
N2 0.046(5) 0.066(5) 0.048(5) -0.003(4) 0.011(4) -0.009(4)
O2 0.140(8) 0.093(6) 0.049(5) 0.008(5) 0.009(5) -0.016(6)
O1 0.133(8) 0.067(5) 0.090(6) -0.014(4) 0.069(6) -0.006(5)
O6 0.133(11) 0.33(3) 0.32(2) 0.16(2) 0.158(14) 0.057(13)
O4 0.54(4) 0.070(9) 0.25(2) -0.015(10) 0.00(2) -0.010(15)
O5 0.147(12) 0.38(3) 0.171(14) 0.137(16) 0.050(11) -0.047(14)
C15 0.045(5) 0.049(5) 0.061(6) 0.001(5) 0.023(5) 0.005(4)
N3 0.053(5) 0.059(5) 0.063(6) 0.007(4) 0.015(4) 0.002(4)
C3 0.064(7) 0.063(7) 0.068(7) 0.002(5) 0.021(6) -0.015(5)
C14 0.046(5) 0.047(5) 0.060(6) -0.004(5) 0.018(5) -0.001(4)
C10 0.065(7) 0.056(6) 0.075(8) 0.003(5) 0.029(6) 0.000(5)
C11 0.055(7) 0.092(9) 0.107(11) -0.013(8) 0.031(7) -0.013(6)
C12 0.057(8) 0.133(12) 0.102(11) -0.005(9) 0.010(7) -0.035(7)
C13 0.056(7) 0.098(9) 0.074(8) -0.005(7) 0.015(6) -0.019(6)
C9 0.105(10) 0.067(7) 0.100(10) 0.000(7) 0.072(9) -0.010(7)
C8 0.089(9) 0.069(7) 0.062(8) 0.006(6) 0.036(7) 0.003(6)
C7 0.070(7) 0.053(6) 0.048(6) -0.004(5) 0.021(5) 0.002(5)
C4 0.049(6) 0.082(7) 0.050(7) -0.002(5) 0.005(5) -0.011(5)
C5 0.071(8) 0.099(9) 0.056(7) -0.001(6) 0.012(6) -0.010(7)
C6 0.105(10) 0.071(7) 0.049(7) 0.005(5) 0.021(7) 0.005(7)
C2 0.073(7) 0.063(6) 0.065(8) 0.004(6) 0.022(6) -0.011(6)
C1 0.073(7) 0.075(7) 0.047(6) -0.007(5) 0.032(5) -0.026(6)
C16 0.062(7) 0.083(8) 0.063(8) 0.010(6) 0.018(6) 0.001(6)
C17 0.102(10) 0.073(8) 0.130(12) 0.014(8) 0.053(9) 0.031(7)
C18 0.211(12) 0.310(15) 0.121(9) 0.068(9) 0.087(8) 0.050(12)
O7 0.30(3) 0.53(6) 0.66(7) 0.35(5) -0.10(4) -0.23(3)

loop_
_atom_type_symbol
_atom_type_description
_atom_type_scat_dispersion_real
_atom_type_scat_dispersion_imag
_atom_type_scat_source
C C 0.0033 0.0016 'International Tables Vol C Tables 4.2.6.8 and 6.1.1.4'
H H 0.0000 0.0000 'International Tables Vol C Tables 4.2.6.8 and 6.1.1.4'
N N 0.0061 0.0033 'International Tables Vol C Tables 4.2.6.8 and 6.1.1.4'
O O 0.0106 0.0060 'International Tables Vol C Tables 4.2.6.8 and 6.1.1.4'
F F 0.0171 0.0103 'International Tables Vol C Tables 4.2.6.8 and 6.1.1.4'
S S 0.1246 0.1234 'International Tables Vol C Tables 4.2.6.8 and 6.1.1.4'
Re Re -1.0185 7.2310 'International Tables Vol C Tables 4.2.6.8 and 6.1.1.4'

loop_
_geom_angle_atom_site_label_1
_geom_angle_atom_site_label_2
_geom_angle_atom_site_label_3
_geom_angle
C1 Re1 C2 89.4(5)
C1 Re1 C3 87.6(4)
C2 Re1 C3 90.0(5)
C1 Re1 N3 176.2(3)
C2 Re1 N3 92.9(4)
C3 Re1 N3 95.3(4)
C1 Re1 N1 93.4(4)
C2 Re1 N1 173.1(4)
C3 Re1 N1 96.4(4)
N3 Re1 N1 83.9(3)
C1 Re1 N2 94.3(3)
C2 Re1 N2 97.6(4)
C3 Re1 N2 172.1(4)
N3 Re1 N2 82.4(3)
N1 Re1 N2 75.9(3)
O6 S1 O4 102.6(16)
O6 S1 O5 126.5(14)
O4 S1 O5 103.6(16)
O6 S1 C18 106.2(12)
O4 S1 C18 106.4(16)
O5 S1 C18 109.7(14)
C4 N1 C15 118.1(9)
C4 N1 Re1 127.2(7)
C15 N1 Re1 114.6(6)
C13 N2 C14 117.4(9)
C13 N2 Re1 127.2(7)
C14 N2 Re1 115.3(6)
C7 C15 N1 122.3(9)
C7 C15 C14 121.6(8)
N1 C15 C14 116.0(8)
C16 N3 Re1 175.9(9)
O3 C3 Re1 178.3(11)
N2 C14 C10 122.8(9)
N2 C14 C15 117.8(8)
C10 C14 C15 119.4(9)
C14 C10 C11 118.9(11)
C14 C10 C9 118.7(11)
C11 C10 C9 122.4(11)
C12 C11 C10 118.4(11)
C12 C11 H11 120.8
C10 C11 H11 120.8
C11 C12 C13 119.4(12)
C11 C12 H12 120.3
C13 C12 H12 120.3
N2 C13 C12 123.0(12)
N2 C13 H13 118.5
C12 C13 H13 118.5
C8 C9 C10 120.9(10)
C8 C9 H9 119.6
C10 C9 H9 119.6
C9 C8 C7 120.6(11)
C9 C8 H8 119.7
C7 C8 H8 119.7
C15 C7 C6 117.6(10)
C15 C7 C8 118.7(10)
C6 C7 C8 123.6(10)
N1 C4 C5 121.1(10)
N1 C4 H4 119.4
C5 C4 H4 119.4
C6 C5 C4 120.4(11)
C6 C5 H5 119.8
C4 C5 H5 119.8
C5 C6 C7 120.4(11)
C5 C6 H6 119.8
C7 C6 H6 119.8
O2 C2 Re1 176.1(11)
O1 C1 Re1 179.8(9)
N3 C16 C17 178.7(14)
C16 C17 H17A 109.5
C16 C17 H17B 109.5
H17A C17 H17B 109.5
C16 C17 H17C 109.5
H17A C17 H17C 109.5
H17B C17 H17C 109.5
F2 C18 F1 124(3)
F2 C18 F3 104(3)
F1 C18 F3 93(3)
F2 C18 S1 113(3)
F1 C18 S1 113(2)
F3 C18 S1 106(2)

loop_
_geom_bond_atom_site_label_1
_geom_bond_atom_site_label_2
_geom_bond_distance
Re1 C1 1.897(12)
Re1 C2 1.912(13)
Re1 C3 1.940(11)
Re1 N3 2.132(9)
Re1 N1 2.168(8)
Re1 N2 2.175(7)
S1 O6 1.264(13)
S1 O4 1.312(15)
S1 O5 1.358(16)
S1 C18 1.81(3)
N1 C4 1.342(12)
N1 C15 1.395(11)
F3 C18 1.42(4)
F2 C18 1.19(3)
F1 C18 1.28(3)
O3 C3 1.116(11)
N2 C13 1.313(12)
N2 C14 1.344(11)
O2 C2 1.142(13)
O1 C1 1.166(12)
C15 C7 1.383(13)
C15 C14 1.432(12)
N3 C16 1.158(13)
C14 C10 1.374(13)
C10 C11 1.388(17)
C10 C9 1.462(17)
C11 C12 1.349(18)
C11 H11 0.9300
C12 C13 1.396(16)
C12 H12 0.9300
C13 H13 0.9300
C9 C8 1.355(17)
C9 H9 0.9300
C8 C7 1.423(14)
C8 H8 0.9300
C7 C6 1.390(15)
C4 C5 1.391(15)
C4 H4 0.9300
C5 C6 1.358(16)
C5 H5 0.9300
C6 H6 0.9300
C16 C17 1.446(17)
C17 H17A 0.9600
C17 H17B 0.9600
C17 H17C 0.9600

loop_
_geom_hbond_atom_site_label_D
_geom_hbond_atom_site_label_H
_geom_hbond_atom_site_label_A
_geom_hbond_distance_DH
_geom_hbond_distance_HA
_geom_hbond_distance_DA
_geom_hbond_angle_DHA
_geom_hbond_site_symmetry_A
C17 H17C O2 0.96 2.61 3.334(17) 132.9 6_565
C17 H17A O5 0.96 2.40 3.154(19) 134.7 .
C17 H17C O2 0.96 2.61 3.334(17) 132.9 6_565
C17 H17A O5 0.96 2.40 3.154(19) 134.7 .
C17 H17C O2 0.96 2.61 3.334(17) 132.9 6_565
C17 H17A O5 0.96 2.40 3.154(19) 134.7 .
C17 H17C O2 0.96 2.61 3.334(17) 132.9 6_565
C17 H17A O5 0.96 2.40 3.154(19) 134.7 .
C17 H17C O2 0.96 2.61 3.334(17) 132.9 6_565
C17 H17A O5 0.96 2.40 3.154(19) 134.7 .
C5 H5 O3 0.93 2.71 3.365(15) 128.2 5_666
C17 H17C O2 0.96 2.61 3.334(17) 132.9 6_565
C17 H17A O5 0.96 2.40 3.154(19) 134.7 .
C17 H17C O2 0.96 2.61 3.334(17) 132.9 6_565
C17 H17A O5 0.96 2.40 3.154(19) 134.7 .
C17 H17A O5 0.96 2.40 3.154(19) 134.7 .
C17 H17C O2 0.96 2.61 3.334(17) 132.9 6_565
C17 H17A O5 0.96 2.40 3.154(19) 134.7 .
C17 H17C O2 0.96 2.61 3.334(17) 132.9 6_565

loop_
_geom_torsion_atom_site_label_1
_geom_torsion_atom_site_label_2
_geom_torsion_atom_site_label_3
_geom_torsion_atom_site_label_4
_geom_torsion
C4 N1 C15 C7 0.3(13)
Re1 N1 C15 C7 177.7(7)
C4 N1 C15 C14 177.5(8)
Re1 N1 C15 C14 -5.2(10)
C13 N2 C14 C10 2.6(14)
Re1 N2 C14 C10 -175.6(7)
C13 N2 C14 C15 -177.7(9)
Re1 N2 C14 C15 4.1(11)
C7 C15 C14 N2 177.9(8)
N1 C15 C14 N2 0.8(12)
C7 C15 C14 C10 -2.4(13)
N1 C15 C14 C10 -179.5(8)
N2 C14 C10 C11 -0.5(15)
C15 C14 C10 C11 179.8(9)
N2 C14 C10 C9 -178.6(9)
C15 C14 C10 C9 1.7(14)
C14 C10 C11 C12 -0.1(17)
C9 C10 C11 C12 177.9(12)
C10 C11 C12 C13 -1(2)
C14 N2 C13 C12 -4.2(18)
Re1 N2 C13 C12 173.8(10)
C11 C12 C13 N2 4(2)
C14 C10 C9 C8 0.1(16)
C11 C10 C9 C8 -177.8(11)
C10 C9 C8 C7 -1.5(17)
N1 C15 C7 C6 -0.5(14)
C14 C15 C7 C6 -177.5(9)
N1 C15 C7 C8 178.0(9)
C14 C15 C7 C8 1.0(14)
C9 C8 C7 C15 0.9(16)
C9 C8 C7 C6 179.3(11)
C15 N1 C4 C5 -0.2(15)
Re1 N1 C4 C5 -177.1(8)
N1 C4 C5 C6 0.2(19)
C4 C5 C6 C7 -0.3(19)
C15 C7 C6 C5 0.5(16)
C8 C7 C6 C5 -178.0(11)
O6 S1 C18 F2 -41(4)
O4 S1 C18 F2 67(3)
O5 S1 C18 F2 179(3)
O6 S1 C18 F1 171(3)
O4 S1 C18 F1 -80(3)
O5 S1 C18 F1 32(3)
O6 S1 C18 F3 71(3)
O4 S1 C18 F3 -180(2)
O5 S1 C18 F3 -68(2)
